data_4326819
loop_
_publ_author_name
'Daniel Sykes'
'Ian S. Tidmarsh'
'Andrea Barbieri'
'Igor V. Sazanovich'
'Julia A. Weinstein'
'Michael D. Ward'

_publ_contact_author
; 
        Prof. Mike Ward
        Department of Chemistry
        University of Sheffield
        SHEFFIELD
        S3 7HF
;
_publ_contact_author_email m.d.ward@sheffield.ac.uk
_publ_contact_author_fax '0114 2229346'
_publ_section_title
;
 d \\rightarrow f Energy Transfer in a Series of IrIII/EuIII Dyads:
 Energy-Transfer Mechanisms and White-Light Emission
;
_journal_name_full 'Inorganic Chemistry'
_journal_page_first 11323
_journal_page_last 11339
_journal_paper_doi 10.1021/ic2007759
_journal_volume 50
_journal_year 2011
_chemical_formula_sum 'C47 H34 Cl2 F4 Ir N9 O3'
_chemical_formula_weight 1111.93
_chemical_name_systematic
; 
 ? 
;
_space_group_IT_number 14
_symmetry_cell_setting monoclinic
_symmetry_space_group_name_Hall '-P 2ybc'
_symmetry_space_group_name_H-M 'P 1 21/c 1'
_atom_sites_solution_hydrogens geom
_atom_sites_solution_primary direct
_atom_sites_solution_secondary difmap
_audit_creation_method SHELXL-97
_cell_angle_alpha 90.00
_cell_angle_beta 94.062(2)
_cell_angle_gamma 90.00
_cell_formula_units_Z 4
_cell_length_a 21.2697(7)
_cell_length_b 11.2972(3)
_cell_length_c 18.2126(5)
_cell_measurement_reflns_used 9311
_cell_measurement_temperature 150(2)
_cell_measurement_theta_max 23.67
_cell_measurement_theta_min 2.30
_cell_volume 4365.3(2)
_computing_cell_refinement 'Bruker SAINT'
_computing_data_collection 'Bruker APEX2'
_computing_data_reduction 'Bruker SAINT'
_computing_molecular_graphics 'Bruker SHELXTL'
_computing_publication_material 'Bruker SHELXTL'
_computing_structure_refinement 'SHELXL-97 (Sheldrick, 2008)'
_computing_structure_solution 'SHELXS-97 (Sheldrick, 2008)'
_diffrn_ambient_temperature 150(2)
_diffrn_measured_fraction_theta_full 1.000
_diffrn_measured_fraction_theta_max 1.000
_diffrn_measurement_device_type 'Bruker APEX-II CCD'
_diffrn_measurement_method '\f and \w scans'
_diffrn_radiation_monochromator graphite
_diffrn_radiation_source 'sealed tube'
_diffrn_radiation_type MoK\a
_diffrn_radiation_wavelength 0.71073
_diffrn_reflns_av_R_equivalents 0.0960
_diffrn_reflns_av_sigmaI/netI 0.0537
_diffrn_reflns_limit_h_max 25
_diffrn_reflns_limit_h_min -25
_diffrn_reflns_limit_k_max 13
_diffrn_reflns_limit_k_min -13
_diffrn_reflns_limit_l_max 21
_diffrn_reflns_limit_l_min -21
_diffrn_reflns_number 63494
_diffrn_reflns_theta_full 24.71
_diffrn_reflns_theta_max 24.71
_diffrn_reflns_theta_min 2.04
_exptl_absorpt_coefficient_mu 3.253
_exptl_absorpt_correction_T_max 0.9378
_exptl_absorpt_correction_T_min 0.4420
_exptl_absorpt_correction_type multi-scan
_exptl_absorpt_process_details SADABS
_exptl_crystal_colour Yellow
_exptl_crystal_density_diffrn 1.692
_exptl_crystal_description Plate
_exptl_crystal_F_000 2200
_exptl_crystal_size_max 0.30
_exptl_crystal_size_mid 0.27
_exptl_crystal_size_min 0.02
_refine_diff_density_max 1.777
_refine_diff_density_min -1.588
_refine_diff_density_rms 0.147
_refine_ls_extinction_method none
_refine_ls_goodness_of_fit_ref 1.063
_refine_ls_hydrogen_treatment constr
_refine_ls_matrix_type full
_refine_ls_number_parameters 604
_refine_ls_number_reflns 7439
_refine_ls_number_restraints 59
_refine_ls_restrained_S_all 1.064
_refine_ls_R_factor_all 0.0935
_refine_ls_R_factor_gt 0.0428
_refine_ls_shift/su_max 0.001
_refine_ls_shift/su_mean 0.000
_refine_ls_structure_factor_coef Fsqd
_refine_ls_weighting_details 'calc w=1/[\s^2^(Fo^2^)+(0.0302P)^2^+43.2971P] where P=(Fo^2^+2Fc^2^)/3'
_refine_ls_weighting_scheme calc
_refine_ls_wR_factor_gt 0.0935
_refine_ls_wR_factor_ref 0.1179
_reflns_number_gt 4233
_reflns_number_total 7439
_reflns_threshold_expression >2sigma(I)
_cod_data_source_file ic2007759_si_003_3.cif
_cod_data_source_block imw1480p21c
_cod_original_sg_symbol_H-M 'P 1 21/c 1 '
_cod_database_code 4326819

loop_
_symmetry_equiv_pos_as_xyz
'x, y, z'
'-x, y+1/2, -z+1/2'
'-x, -y, -z'
'x, -y-1/2, z-1/2'

loop_
_atom_site_label
_atom_site_type_symbol
_atom_site_fract_x
_atom_site_fract_y
_atom_site_fract_z
_atom_site_U_iso_or_equiv
_atom_site_adp_type
_atom_site_occupancy
_atom_site_symmetry_multiplicity
_atom_site_calc_flag
_atom_site_refinement_flags
_atom_site_disorder_assembly
_atom_site_disorder_group
Ir1 Ir 0.260353(15) 0.74970(4) 0.220116(16) 0.02484(11) Uani 1 1 d . . .
N111 N 0.1891(4) 0.6239(7) 0.1853(4) 0.0318(18) Uani 1 1 d . . .
C112 C 0.1413(5) 0.6647(9) 0.1375(5) 0.033(2) Uani 1 1 d . . .
C113 C 0.0916(5) 0.5941(9) 0.1131(5) 0.037(2) Uani 1 1 d . . .
H113 H 0.0588 0.6252 0.0806 0.044 Uiso 1 1 calc R . .
C114 C 0.0897(5) 0.4778(9) 0.1360(5) 0.039(2) Uani 1 1 d . . .
H114 H 0.0557 0.4277 0.1195 0.047 Uiso 1 1 calc R . .
C115 C 0.1376(5) 0.4363(8) 0.1830(5) 0.039(2) Uani 1 1 d . . .
H115 H 0.1372 0.3564 0.1993 0.047 Uiso 1 1 calc R . .
C116 C 0.1867(5) 0.5101(8) 0.2070(5) 0.034(2) Uani 1 1 d . . .
H116 H 0.2196 0.4798 0.2397 0.040 Uiso 1 1 calc R . .
N121 N 0.1950(4) 0.9590(6) 0.1174(4) 0.0339(19) Uani 1 1 d . . .
N122 N 0.1975(4) 0.8482(7) 0.1475(4) 0.0315(19) Uani 1 1 d . . .
C123 C 0.1482(5) 0.7893(8) 0.1165(5) 0.034(2) Uani 1 1 d . . .
C124 C 0.1148(5) 0.8600(9) 0.0644(5) 0.039(2) Uani 1 1 d . . .
H124 H 0.0788 0.8385 0.0333 0.046 Uiso 1 1 calc R . .
C125 C 0.1451(5) 0.9673(9) 0.0681(5) 0.043(3) Uani 1 1 d . . .
H125 H 0.1329 1.0358 0.0404 0.052 Uiso 1 1 calc R . .
C126 C 0.2405(5) 1.0501(8) 0.1391(5) 0.033(2) Uani 1 1 d . . .
H12A H 0.2412 1.1091 0.0990 0.040 Uiso 1 1 calc R . .
H12B H 0.2829 1.0137 0.1453 0.040 Uiso 1 1 calc R . .
N131 N 0.4070(4) 1.2234(7) 0.6435(4) 0.041(2) Uani 1 1 d . . .
C132 C 0.3923(4) 1.2444(10) 0.5718(4) 0.0319(18) Uani 1 1 d . . .
C133 C 0.4377(5) 1.2804(8) 0.5249(6) 0.044(3) Uani 1 1 d . . .
H133 H 0.4267 1.2936 0.4741 0.053 Uiso 1 1 calc R . .
C134 C 0.4991(5) 1.2966(9) 0.5536(6) 0.048(3) Uani 1 1 d . . .
H134 H 0.5303 1.3241 0.5229 0.058 Uiso 1 1 calc R . .
C135 C 0.5149(5) 1.2731(9) 0.6261(6) 0.047(3) Uani 1 1 d . . .
H135 H 0.5571 1.2801 0.6464 0.056 Uiso 1 1 calc R . .
C136 C 0.4668(5) 1.2386(10) 0.6686(5) 0.041(2) Uani 1 1 d . . .
H136 H 0.4772 1.2248 0.7195 0.049 Uiso 1 1 calc R . .
N141 N 0.2431(3) 1.2545(8) 0.4749(3) 0.0339(16) Uani 1 1 d . . .
N142 N 0.3047(4) 1.2858(7) 0.4827(4) 0.039(2) Uani 1 1 d . . .
C143 C 0.3269(5) 1.2283(8) 0.5438(5) 0.037(3) Uani 1 1 d . . .
C144 C 0.2787(5) 1.1604(8) 0.5730(5) 0.037(2) Uani 1 1 d . . .
H144 H 0.2824 1.1116 0.6155 0.045 Uiso 1 1 calc R . .
C145 C 0.2265(5) 1.1789(8) 0.5281(5) 0.038(2) Uani 1 1 d . . .
H145 H 0.1860 1.1456 0.5328 0.046 Uiso 1 1 calc R . .
C146 C 0.2031(5) 1.3017(9) 0.4123(5) 0.042(3) Uani 1 1 d . . .
H14A H 0.2136 1.3862 0.4054 0.050 Uiso 1 1 calc R . .
H14B H 0.1585 1.2972 0.4241 0.050 Uiso 1 1 calc R . .
C151 C 0.2273(5) 1.1142(7) 0.2103(5) 0.030(2) Uani 1 1 d . . .
C152 C 0.2735(5) 1.1925(8) 0.2387(5) 0.034(2) Uani 1 1 d . . .
H152 H 0.3106 1.2049 0.2136 0.041 Uiso 1 1 calc R . .
C153 C 0.2651(4) 1.2521(10) 0.3038(4) 0.0320(18) Uani 1 1 d . . .
H153 H 0.2969 1.3046 0.3233 0.038 Uiso 1 1 calc R . .
C154 C 0.2108(4) 1.2360(9) 0.3409(5) 0.033(2) Uani 1 1 d . . .
C155 C 0.1646(5) 1.1596(8) 0.3112(5) 0.035(2) Uani 1 1 d . . .
H155 H 0.1267 1.1486 0.3350 0.042 Uiso 1 1 calc R . .
C156 C 0.1740(5) 1.0995(8) 0.2468(5) 0.036(2) Uani 1 1 d . . .
H156 H 0.1425 1.0464 0.2273 0.043 Uiso 1 1 calc R . .
N211 N 0.2137(4) 0.8086(7) 0.3076(4) 0.0319(19) Uani 1 1 d . . .
C212 C 0.2465(5) 0.8903(8) 0.3529(5) 0.036(2) Uani 1 1 d . . .
C213 C 0.2194(6) 0.9324(9) 0.4146(6) 0.051(3) Uani 1 1 d . . .
H213 H 0.2423 0.9852 0.4472 0.062 Uiso 1 1 calc R . .
C214 C 0.1595(7) 0.8985(10) 0.4291(6) 0.059(3) Uani 1 1 d . . .
H214 H 0.1411 0.9280 0.4715 0.071 Uiso 1 1 calc R . .
C215 C 0.1256(6) 0.8213(11) 0.3820(6) 0.054(3) Uani 1 1 d . . .
H215 H 0.0837 0.7985 0.3902 0.065 Uiso 1 1 calc R . .
C216 C 0.1562(5) 0.7787(9) 0.3217(5) 0.043(3) Uani 1 1 d . . .
H216 H 0.1340 0.7250 0.2892 0.052 Uiso 1 1 calc R . .
C221 C 0.3220(5) 0.8745(8) 0.2614(6) 0.034(3) Uani 1 1 d . . .
C222 C 0.3077(5) 0.9253(8) 0.3290(5) 0.035(3) Uani 1 1 d . . .
C223 C 0.3476(6) 1.0072(9) 0.3655(6) 0.046(3) Uani 1 1 d . . .
H223 H 0.3372 1.0393 0.4113 0.055 Uiso 1 1 calc R . .
C224 C 0.4011(6) 1.0407(10) 0.3353(7) 0.049(3) Uani 1 1 d . . .
C225 C 0.4170(6) 0.9994(9) 0.2691(7) 0.045(3) Uani 1 1 d . . .
H225 H 0.4541 1.0258 0.2478 0.054 Uiso 1 1 calc R . .
C226 C 0.3764(6) 0.9160(9) 0.2331(6) 0.039(3) Uani 1 1 d . . .
F227 F 0.4389(3) 1.1224(6) 0.3718(4) 0.075(2) Uani 1 1 d . . .
F228 F 0.3953(3) 0.8774(5) 0.1675(3) 0.0511(16) Uani 1 1 d . . .
N311 N 0.3141(4) 0.6928(7) 0.1374(4) 0.0333(18) Uani 1 1 d . . .
C312 C 0.3612(5) 0.6159(8) 0.1581(5) 0.032(2) Uani 1 1 d . . .
C313 C 0.4033(5) 0.5789(8) 0.1079(5) 0.035(2) Uani 1 1 d . . .
H313 H 0.4369 0.5270 0.1231 0.042 Uiso 1 1 calc R . .
C314 C 0.3964(5) 0.6174(9) 0.0359(5) 0.040(2) Uani 1 1 d . . .
H314 H 0.4248 0.5920 0.0011 0.048 Uiso 1 1 calc R . .
C315 C 0.3479(5) 0.6927(9) 0.0153(5) 0.040(2) Uani 1 1 d . . .
H315 H 0.3420 0.7195 -0.0341 0.048 Uiso 1 1 calc R . .
C316 C 0.3076(5) 0.7296(8) 0.0672(5) 0.037(2) Uani 1 1 d . . .
H316 H 0.2744 0.7825 0.0527 0.044 Uiso 1 1 calc R . .
C321 C 0.3163(5) 0.6319(9) 0.2761(6) 0.031(2) Uani 1 1 d . . .
C322 C 0.3639(5) 0.5811(8) 0.2359(5) 0.033(3) Uani 1 1 d . . .
C323 C 0.4076(5) 0.5007(9) 0.2661(6) 0.034(3) Uani 1 1 d . . .
H323 H 0.4389 0.4678 0.2374 0.041 Uiso 1 1 calc R . .
C324 C 0.4046(5) 0.4698(9) 0.3383(6) 0.038(3) Uani 1 1 d . . .
C325 C 0.3596(5) 0.5130(8) 0.3818(5) 0.036(3) Uani 1 1 d . . .
H325 H 0.3582 0.4903 0.4318 0.043 Uiso 1 1 calc R . .
C326 C 0.3165(5) 0.5915(8) 0.3485(5) 0.031(2) Uani 1 1 d . . .
F327 F 0.4498(3) 0.3956(6) 0.3682(3) 0.0554(18) Uani 1 1 d . . .
F328 F 0.2712(3) 0.6299(5) 0.3929(3) 0.0391(14) Uani 1 1 d . . .
O11X O 1.0029(5) 0.7838(11) 0.4686(10) 0.0691(18) Uiso 0.738(9) 1 d PDU A 1
O12X O 0.9294(5) 0.8565(8) 0.5316(6) 0.070(2) Uiso 0.738(9) 1 d PDU A 1
O13X O 0.9117(5) 0.6984(9) 0.4663(6) 0.0739(18) Uiso 0.738(9) 1 d PDU A 1
N14X N 0.9512(4) 0.7689(8) 0.4981(7) 0.0705(17) Uiso 0.738(9) 1 d PDU A 1
O11Y O 1.0031(12) 0.795(2) 0.473(3) 0.0699(19) Uiso 0.262(9) 1 d PDU A 2
O12Y O 0.9691(13) 0.617(2) 0.4892(17) 0.073(2) Uiso 0.262(9) 1 d PDU A 2
O13Y O 0.9065(11) 0.749(3) 0.4386(16) 0.0721(19) Uiso 0.262(9) 1 d PDU A 2
N14Y N 0.9566(9) 0.725(2) 0.4780(13) 0.0715(18) Uiso 0.262(9) 1 d PDU A 2
Cl1X Cl 0.9147(6) 0.4806(12) 0.6304(7) 0.101(2) Uiso 0.33 1 d PDU B 1
Cl2X Cl 1.0219(6) 0.5809(14) 0.7169(8) 0.1080(19) Uiso 0.33 1 d PDU B 1
C13X C 0.9972(9) 0.471(4) 0.651(3) 0.1030(18) Uiso 0.33 1 d PDU B 1
H13A H 1.0194 0.4822 0.6058 0.124 Uiso 0.33 1 calc PR B 1
H13B H 1.0081 0.3914 0.6712 0.124 Uiso 0.33 1 calc PR B 1
Cl1Y Cl 0.9967(11) 0.3936(11) 0.7157(12) 0.1006(18) Uiso 0.35 1 d PDU C 2
Cl2Y Cl 0.9934(7) 0.6506(11) 0.6967(8) 0.109(2) Uiso 0.35 1 d PDU C 2
C13Y C 0.976(3) 0.5110(14) 0.6532(15) 0.1053(19) Uiso 0.35 1 d PDU C 2
H13C H 0.9304 0.5067 0.6378 0.126 Uiso 0.35 1 calc PR C 2
H13D H 0.9998 0.5032 0.6088 0.126 Uiso 0.35 1 calc PR C 2
Cl1Z Cl 0.9993(12) 0.3644(12) 0.7134(12) 0.1002(19) Uiso 0.32 1 d PDU D 3
Cl2Z Cl 0.9644(7) 0.5965(13) 0.6499(8) 0.1077(18) Uiso 0.32 1 d PDU D 3
C13Z C 0.985(3) 0.448(2) 0.6315(12) 0.102(2) Uiso 0.32 1 d PDU D 3
H13E H 1.0226 0.4471 0.6032 0.122 Uiso 0.32 1 calc PR D 3
H13F H 0.9498 0.4108 0.6008 0.122 Uiso 0.32 1 calc PR D 3

loop_
_atom_site_aniso_label
_atom_site_aniso_U_11
_atom_site_aniso_U_22
_atom_site_aniso_U_33
_atom_site_aniso_U_23
_atom_site_aniso_U_13
_atom_site_aniso_U_12
Ir1 0.03338(18) 0.02004(15) 0.02075(15) 0.0002(2) -0.00061(11) -0.0005(2)
N111 0.036(5) 0.031(4) 0.029(4) -0.007(4) 0.001(4) -0.003(4)
C112 0.034(6) 0.037(6) 0.029(5) -0.004(4) -0.001(4) 0.003(5)
C113 0.046(6) 0.038(6) 0.027(5) -0.004(4) 0.002(5) -0.001(5)
C114 0.039(6) 0.033(6) 0.045(6) -0.006(5) -0.001(5) -0.012(5)
C115 0.052(7) 0.022(5) 0.045(6) 0.000(4) 0.009(5) -0.002(5)
C116 0.047(6) 0.024(5) 0.031(5) 0.004(4) 0.005(4) 0.000(4)
N121 0.050(5) 0.026(4) 0.026(4) 0.000(3) 0.001(4) 0.003(4)
N122 0.039(5) 0.028(4) 0.027(4) 0.003(3) -0.002(4) -0.002(4)
C123 0.035(6) 0.037(6) 0.031(5) 0.007(4) 0.005(4) -0.006(4)
C124 0.044(6) 0.036(6) 0.034(5) 0.001(5) -0.016(5) 0.003(5)
C125 0.054(7) 0.038(6) 0.036(6) 0.005(5) -0.011(5) 0.007(5)
C126 0.049(6) 0.021(5) 0.029(5) 0.004(4) 0.003(4) -0.005(4)
N131 0.050(5) 0.038(6) 0.034(4) -0.001(4) -0.002(4) -0.004(4)
C132 0.043(5) 0.023(4) 0.030(4) -0.007(5) 0.004(4) 0.005(6)
C133 0.045(6) 0.047(8) 0.040(5) 0.009(5) 0.006(5) 0.007(5)
C134 0.047(7) 0.045(6) 0.055(7) 0.004(5) 0.018(6) 0.005(5)
C135 0.045(6) 0.040(8) 0.055(6) -0.002(5) 0.000(5) 0.005(5)
C136 0.049(6) 0.037(6) 0.036(5) 0.000(6) -0.006(4) 0.000(6)
N141 0.037(4) 0.035(4) 0.029(3) -0.005(5) -0.001(3) 0.008(5)
N142 0.044(5) 0.042(5) 0.033(4) -0.002(3) 0.002(4) 0.006(4)
C143 0.053(6) 0.031(7) 0.026(5) -0.003(4) 0.002(4) 0.003(5)
C144 0.055(7) 0.033(5) 0.025(5) -0.001(4) 0.006(5) -0.004(5)
C145 0.050(7) 0.031(6) 0.035(5) -0.005(5) 0.009(5) -0.004(5)
C146 0.052(7) 0.039(5) 0.035(5) -0.006(5) 0.001(5) 0.007(5)
C151 0.045(6) 0.018(4) 0.026(5) 0.004(4) -0.001(4) 0.003(4)
C152 0.041(6) 0.029(5) 0.031(5) 0.013(4) 0.002(4) 0.002(4)
C153 0.037(5) 0.030(4) 0.028(4) 0.000(6) -0.006(3) -0.006(6)
C154 0.038(5) 0.031(6) 0.029(4) 0.005(5) -0.003(4) 0.013(5)
C155 0.031(6) 0.035(5) 0.040(6) 0.006(5) 0.003(4) -0.001(4)
C156 0.043(6) 0.029(5) 0.036(5) -0.003(4) 0.000(5) -0.004(5)
N211 0.054(6) 0.025(4) 0.017(4) 0.008(3) 0.003(4) 0.007(4)
C212 0.052(7) 0.026(5) 0.028(5) 0.000(4) -0.005(5) 0.007(5)
C213 0.082(9) 0.034(6) 0.038(6) 0.000(5) 0.009(6) 0.012(6)
C214 0.095(11) 0.055(8) 0.032(6) -0.003(6) 0.023(6) 0.014(7)
C215 0.058(8) 0.063(8) 0.045(7) 0.000(6) 0.025(6) 0.006(6)
C216 0.052(7) 0.048(8) 0.029(5) 0.004(4) 0.003(5) 0.001(5)
C221 0.045(7) 0.020(5) 0.035(6) 0.009(4) -0.003(5) 0.005(5)
C222 0.049(7) 0.022(5) 0.032(6) 0.001(4) -0.007(5) 0.001(5)
C223 0.070(9) 0.027(6) 0.038(6) -0.005(5) -0.018(6) 0.005(6)
C224 0.054(9) 0.030(6) 0.061(9) 0.003(6) -0.022(7) -0.005(6)
C225 0.038(7) 0.030(6) 0.065(8) 0.005(6) -0.008(6) -0.004(5)
C226 0.046(7) 0.029(6) 0.041(7) 0.009(5) -0.007(5) 0.001(5)
F227 0.069(5) 0.050(4) 0.100(6) -0.018(4) -0.028(4) -0.022(4)
F228 0.053(4) 0.042(4) 0.060(4) -0.009(3) 0.017(3) -0.010(3)
N311 0.034(5) 0.028(4) 0.037(5) -0.005(4) 0.001(4) -0.005(4)
C312 0.047(7) 0.020(5) 0.028(5) -0.003(4) -0.004(5) -0.008(5)
C313 0.045(6) 0.030(5) 0.031(5) -0.006(4) 0.004(5) 0.001(5)
C314 0.053(7) 0.031(5) 0.038(6) -0.006(5) 0.012(5) 0.000(5)
C315 0.061(7) 0.036(5) 0.022(5) -0.004(4) 0.004(5) 0.001(5)
C316 0.039(5) 0.033(7) 0.038(5) 0.006(4) 0.004(4) -0.001(5)
C321 0.028(6) 0.028(5) 0.036(6) -0.003(5) -0.004(5) -0.009(5)
C322 0.045(7) 0.020(5) 0.034(6) 0.003(4) 0.001(5) -0.007(5)
C323 0.037(7) 0.027(6) 0.040(6) 0.003(5) 0.002(5) 0.005(5)
C324 0.043(8) 0.027(6) 0.042(7) 0.007(5) -0.005(6) 0.005(5)
C325 0.055(7) 0.025(5) 0.027(5) 0.003(4) 0.004(5) 0.001(5)
C326 0.040(6) 0.020(5) 0.034(6) 0.004(4) 0.006(5) -0.005(4)
F327 0.064(5) 0.055(4) 0.047(4) 0.021(3) -0.001(3) 0.024(4)
F328 0.054(4) 0.037(3) 0.027(3) 0.002(2) 0.007(3) 0.000(3)

loop_
_atom_type_symbol
_atom_type_description
_atom_type_scat_dispersion_real
_atom_type_scat_dispersion_imag
_atom_type_scat_source
C C 0.0033 0.0016 'International Tables Vol C Tables 4.2.6.8 and 6.1.1.4'
H H 0.0000 0.0000 'International Tables Vol C Tables 4.2.6.8 and 6.1.1.4'
N N 0.0061 0.0033 'International Tables Vol C Tables 4.2.6.8 and 6.1.1.4'
O O 0.0106 0.0060 'International Tables Vol C Tables 4.2.6.8 and 6.1.1.4'
F F 0.0171 0.0103 'International Tables Vol C Tables 4.2.6.8 and 6.1.1.4'
Cl Cl 0.1484 0.1585 'International Tables Vol C Tables 4.2.6.8 and 6.1.1.4'
Ir Ir -1.4442 7.9887 'International Tables Vol C Tables 4.2.6.8 and 6.1.1.4'

loop_
_geom_angle_atom_site_label_1
_geom_angle_atom_site_label_2
_geom_angle_atom_site_label_3
_geom_angle
C321 Ir1 C221 85.9(3)
C321 Ir1 N211 97.0(4)
C221 Ir1 N211 79.8(4)
C321 Ir1 N311 79.9(4)
C221 Ir1 N311 96.3(4)
N211 Ir1 N311 175.3(3)
C321 Ir1 N122 169.6(3)
C221 Ir1 N122 103.1(3)
N211 Ir1 N122 89.8(3)
N311 Ir1 N122 93.8(3)
C321 Ir1 N111 95.2(3)
C221 Ir1 N111 174.0(4)
N211 Ir1 N111 94.3(3)
N311 Ir1 N111 89.6(3)
N122 Ir1 N111 76.3(3)
C116 N111 C112 117.7(8)
C116 N111 Ir1 126.0(7)
C112 N111 Ir1 116.3(6)
N111 C112 C113 122.0(9)
N111 C112 C123 113.8(9)
C113 C112 C123 124.1(9)
C112 C113 C114 119.6(10)
C112 C113 H113 120.2
C114 C113 H113 120.2
C115 C114 C113 118.6(9)
C115 C114 H114 120.7
C113 C114 H114 120.7
C114 C115 C116 120.2(9)
C114 C115 H115 119.9
C116 C115 H115 119.9
N111 C116 C115 121.8(9)
N111 C116 H116 119.1
C115 C116 H116 119.1
C125 N121 N122 109.8(8)
C125 N121 C126 127.9(8)
N122 N121 C126 122.3(7)
C123 N122 N121 106.2(7)
C123 N122 Ir1 116.3(6)
N121 N122 Ir1 137.3(6)
N122 C123 C124 110.5(8)
N122 C123 C112 117.3(9)
C124 C123 C112 132.0(10)
C125 C124 C123 104.9(9)
C125 C124 H124 127.6
C123 C124 H124 127.6
N121 C125 C124 108.5(9)
N121 C125 H125 125.7
C124 C125 H125 125.7
N121 C126 C151 114.1(8)
N121 C126 H12A 108.7
C151 C126 H12A 108.7
N121 C126 H12B 108.7
C151 C126 H12B 108.7
H12A C126 H12B 107.6
C136 N131 C132 117.5(8)
N131 C132 C133 121.6(9)
N131 C132 C143 118.0(8)
C133 C132 C143 120.4(8)
C134 C133 C132 118.9(9)
C134 C133 H133 120.5
C132 C133 H133 120.5
C135 C134 C133 120.0(10)
C135 C134 H134 120.0
C133 C134 H134 120.0
C134 C135 C136 117.2(10)
C134 C135 H135 121.4
C136 C135 H135 121.4
N131 C136 C135 124.7(9)
N131 C136 H136 117.6
C135 C136 H136 117.6
N142 N141 C145 112.8(7)
N142 N141 C146 119.3(8)
C145 N141 C146 127.9(8)
C143 N142 N141 104.0(8)
N142 C143 C144 110.6(9)
N142 C143 C132 119.9(9)
C144 C143 C132 129.4(9)
C145 C144 C143 106.0(9)
C145 C144 H144 127.0
C143 C144 H144 127.0
C144 C145 N141 106.6(9)
C144 C145 H145 126.7
N141 C145 H145 126.7
N141 C146 C154 113.3(8)
N141 C146 H14A 108.9
C154 C146 H14A 108.9
N141 C146 H14B 108.9
C154 C146 H14B 108.9
H14A C146 H14B 107.7
C156 C151 C152 119.0(9)
C156 C151 C126 124.3(8)
C152 C151 C126 116.6(8)
C153 C152 C151 119.6(9)
C153 C152 H152 120.2
C151 C152 H152 120.2
C152 C153 C154 121.0(9)
C152 C153 H153 119.5
C154 C153 H153 119.5
C155 C154 C153 118.7(9)
C155 C154 C146 121.5(9)
C153 C154 C146 119.8(9)
C156 C155 C154 119.7(9)
C156 C155 H155 120.2
C154 C155 H155 120.2
C151 C156 C155 122.0(9)
C151 C156 H156 119.0
C155 C156 H156 119.0
C216 N211 C212 119.3(8)
C216 N211 Ir1 125.4(7)
C212 N211 Ir1 115.3(7)
C213 C212 N211 119.3(10)
C213 C212 C222 125.7(10)
N211 C212 C222 115.0(8)
C214 C213 C212 120.4(11)
C214 C213 H213 119.8
C212 C213 H213 119.8
C213 C214 C215 120.3(10)
C213 C214 H214 119.9
C215 C214 H214 119.9
C214 C215 C216 116.8(11)
C214 C215 H215 121.6
C216 C215 H215 121.6
N211 C216 C215 123.9(10)
N211 C216 H216 118.1
C215 C216 H216 118.1
C226 C221 C222 115.2(10)
C226 C221 Ir1 129.2(8)
C222 C221 Ir1 115.6(8)
C223 C222 C221 121.8(11)
C223 C222 C212 124.3(10)
C221 C222 C212 113.8(9)
C224 C223 C222 119.6(11)
C224 C223 H223 120.2
C222 C223 H223 120.2
C223 C224 C225 122.3(11)
C223 C224 F227 118.4(12)
C225 C224 F227 119.3(13)
C224 C225 C226 117.4(12)
C224 C225 H225 121.3
C226 C225 H225 121.3
F228 C226 C221 121.9(10)
F228 C226 C225 114.4(11)
C221 C226 C225 123.7(11)
C316 N311 C312 119.1(8)
C316 N311 Ir1 125.2(7)
C312 N311 Ir1 115.6(6)
N311 C312 C313 120.4(8)
N311 C312 C322 114.7(9)
C313 C312 C322 124.9(9)
C314 C313 C312 120.1(9)
C314 C313 H313 120.0
C312 C313 H313 120.0
C315 C314 C313 118.9(9)
C315 C314 H314 120.6
C313 C314 H314 120.6
C314 C315 C316 119.5(9)
C314 C315 H315 120.3
C316 C315 H315 120.3
N311 C316 C315 122.0(9)
N311 C316 H316 119.0
C315 C316 H316 119.0
C326 C321 C322 113.7(9)
C326 C321 Ir1 131.1(8)
C322 C321 Ir1 115.2(7)
C323 C322 C321 123.0(10)
C323 C322 C312 122.6(10)
C321 C322 C312 114.3(9)
C324 C323 C322 118.2(10)
C324 C323 H323 120.9
C322 C323 H323 120.9
F327 C324 C323 117.5(10)
F327 C324 C325 119.3(9)
C323 C324 C325 123.2(10)
C324 C325 C326 116.2(9)
C324 C325 H325 121.9
C326 C325 H325 121.9
F328 C326 C325 114.6(8)
F328 C326 C321 119.8(9)
C325 C326 C321 125.6(10)
O12X N14X O11X 117.3(4)
O12X N14X O13X 117.2(4)
O11X N14X O13X 117.2(4)
O12Y N14Y O11Y 116.9(5)
O12Y N14Y O13Y 116.9(5)
O11Y N14Y O13Y 116.9(5)
Cl1X C13X Cl2X 110.0(9)
Cl1X C13X H13A 109.7
Cl2X C13X H13A 109.7
Cl1X C13X H13B 109.7
Cl2X C13X H13B 109.7
H13A C13X H13B 108.2
Cl1Y C13Y Cl2Y 109.8(9)
Cl1Y C13Y H13C 109.7
Cl2Y C13Y H13C 109.7
Cl1Y C13Y H13D 109.7
Cl2Y C13Y H13D 109.7
H13C C13Y H13D 108.2
Cl2Z C13Z Cl1Z 112.1(10)
Cl2Z C13Z H13E 109.2
Cl1Z C13Z H13E 109.2
Cl2Z C13Z H13F 109.2
Cl1Z C13Z H13F 109.2
H13E C13Z H13F 107.9

loop_
_geom_bond_atom_site_label_1
_geom_bond_atom_site_label_2
_geom_bond_distance
Ir1 C321 2.013(10)
Ir1 C221 2.033(11)
Ir1 N211 2.046(7)
Ir1 N311 2.058(8)
Ir1 N122 2.126(7)
Ir1 N111 2.140(7)
N111 C116 1.347(11)
N111 C112 1.371(12)
C112 C113 1.372(13)
C112 C123 1.469(14)
C113 C114 1.380(13)
C113 H113 0.9500
C114 C115 1.368(14)
C114 H114 0.9500
C115 C116 1.382(13)
C115 H115 0.9500
C116 H116 0.9500
N121 C125 1.344(12)
N121 N122 1.366(10)
N121 C126 1.449(11)
N122 C123 1.333(12)
C123 C124 1.396(13)
C124 C125 1.372(14)
C124 H124 0.9500
C125 H125 0.9500
C126 C151 1.529(12)
C126 H12A 0.9900
C126 H12B 0.9900
N131 C136 1.332(12)
N131 C132 1.341(11)
C132 C133 1.394(13)
C132 C143 1.460(13)
C133 C134 1.384(14)
C133 H133 0.9500
C134 C135 1.365(14)
C134 H134 0.9500
C135 C136 1.381(14)
C135 H135 0.9500
C136 H136 0.9500
N141 N142 1.354(11)
N141 C145 1.358(12)
N141 C146 1.473(11)
N142 C143 1.344(11)
C143 C144 1.414(13)
C144 C145 1.347(13)
C144 H144 0.9500
C145 H145 0.9500
C146 C154 1.516(13)
C146 H14A 0.9900
C146 H14B 0.9900
C151 C156 1.364(13)
C151 C152 1.393(13)
C152 C153 1.386(12)
C152 H152 0.9500
C153 C154 1.391(12)
C153 H153 0.9500
C154 C155 1.389(13)
C155 C156 1.381(13)
C155 H155 0.9500
C156 H156 0.9500
N211 C216 1.312(12)
N211 C212 1.393(12)
C212 C213 1.384(13)
C212 C222 1.457(14)
C213 C214 1.374(16)
C213 H213 0.9500
C214 C215 1.389(16)
C214 H214 0.9500
C215 C216 1.400(14)
C215 H215 0.9500
C216 H216 0.9500
C221 C226 1.381(15)
C221 C222 1.409(14)
C222 C223 1.391(14)
C223 C224 1.354(17)
C223 H223 0.9500
C224 C225 1.358(16)
C224 F227 1.365(13)
C225 C226 1.409(15)
C225 H225 0.9500
C226 F228 1.359(12)
N311 C316 1.342(11)
N311 C312 1.359(12)
C312 C313 1.389(13)
C312 C322 1.467(13)
C313 C314 1.380(13)
C313 H313 0.9500
C314 C315 1.368(14)
C314 H314 0.9500
C315 C316 1.383(13)
C315 H315 0.9500
C316 H316 0.9500
C321 C326 1.396(13)
C321 C322 1.414(14)
C322 C323 1.387(14)
C323 C324 1.366(13)
C323 H323 0.9500
C324 F327 1.361(11)
C324 C325 1.373(14)
C325 C326 1.383(14)
C325 H325 0.9500
C326 F328 1.372(11)
O11X N14X 1.268(2)
O12X N14X 1.268(2)
O13X N14X 1.269(2)
O11Y N14Y 1.270(2)
O12Y N14Y 1.270(2)
O13Y N14Y 1.271(2)
Cl1X C13X 1.774(10)
Cl2X C13X 1.777(10)
C13X H13A 0.9900
C13X H13B 0.9900
Cl1Y C13Y 1.783(10)
Cl2Y C13Y 1.791(10)
C13Y H13C 0.9900
C13Y H13D 0.9900
Cl1Z C13Z 1.776(10)
Cl2Z C13Z 1.768(10)
C13Z H13E 0.9900
C13Z H13F 0.9900

loop_
_geom_torsion_atom_site_label_1
_geom_torsion_atom_site_label_2
_geom_torsion_atom_site_label_3
_geom_torsion_atom_site_label_4
_geom_torsion
C321 Ir1 N111 C116 7.0(8)
C221 Ir1 N111 C116 -94(3)
N211 Ir1 N111 C116 -90.4(8)
N311 Ir1 N111 C116 86.9(8)
N122 Ir1 N111 C116 -179.1(8)
C321 Ir1 N111 C112 -174.3(7)
C221 Ir1 N111 C112 85(3)
N211 Ir1 N111 C112 88.2(7)
N311 Ir1 N111 C112 -94.5(7)
N122 Ir1 N111 C112 -0.5(7)
C116 N111 C112 C113 1.1(14)
Ir1 N111 C112 C113 -177.6(7)
C116 N111 C112 C123 -179.6(8)
Ir1 N111 C112 C123 1.7(10)
N111 C112 C113 C114 -1.0(15)
C123 C112 C113 C114 179.8(9)
C112 C113 C114 C115 0.3(15)
C113 C114 C115 C116 0.3(15)
C112 N111 C116 C115 -0.6(13)
Ir1 N111 C116 C115 178.1(7)
C114 C115 C116 N111 -0.1(15)
C125 N121 N122 C123 -0.6(10)
C126 N121 N122 C123 178.5(8)
C125 N121 N122 Ir1 173.6(7)
C126 N121 N122 Ir1 -7.3(13)
C321 Ir1 N122 C123 35(2)
C221 Ir1 N122 C123 -174.8(7)
N211 Ir1 N122 C123 -95.4(7)
N311 Ir1 N122 C123 87.8(7)
N111 Ir1 N122 C123 -0.9(7)
C321 Ir1 N122 N121 -138.3(19)
C221 Ir1 N122 N121 11.5(9)
N211 Ir1 N122 N121 90.9(9)
N311 Ir1 N122 N121 -85.9(9)
N111 Ir1 N122 N121 -174.6(9)
N121 N122 C123 C124 2.0(11)
Ir1 N122 C123 C124 -173.6(6)
N121 N122 C123 C112 177.7(8)
Ir1 N122 C123 C112 2.1(11)
N111 C112 C123 N122 -2.5(12)
C113 C112 C123 N122 176.8(9)
N111 C112 C123 C124 172.1(10)
C113 C112 C123 C124 -8.6(17)
N122 C123 C124 C125 -2.6(12)
C112 C123 C124 C125 -177.5(10)
N122 N121 C125 C124 -1.1(11)
C126 N121 C125 C124 179.9(9)
C123 C124 C125 N121 2.2(12)
C125 N121 C126 C151 98.0(11)
N122 N121 C126 C151 -81.0(11)
C136 N131 C132 C133 0.3(15)
C136 N131 C132 C143 -179.9(9)
N131 C132 C133 C134 -1.1(15)
C143 C132 C133 C134 179.0(9)
C132 C133 C134 C135 2.5(15)
C133 C134 C135 C136 -2.9(16)
C132 N131 C136 C135 -0.8(16)
C134 C135 C136 N131 2.2(17)
C145 N141 N142 C143 -0.7(10)
C146 N141 N142 C143 -179.9(8)
N141 N142 C143 C144 0.7(10)
N141 N142 C143 C132 -177.5(8)
N131 C132 C143 N142 156.2(9)
C133 C132 C143 N142 -23.9(14)
N131 C132 C143 C144 -21.6(15)
C133 C132 C143 C144 158.3(10)
N142 C143 C144 C145 -0.4(11)
C132 C143 C144 C145 177.6(9)
C143 C144 C145 N141 -0.1(10)
N142 N141 C145 C144 0.5(11)
C146 N141 C145 C144 179.5(9)
N142 N141 C146 C154 80.1(11)
C145 N141 C146 C154 -98.8(11)
N121 C126 C151 C156 -7.7(13)
N121 C126 C151 C152 172.4(8)
C156 C151 C152 C153 1.2(13)
C126 C151 C152 C153 -178.9(8)
C151 C152 C153 C154 -0.8(14)
C152 C153 C154 C155 -0.5(14)
C152 C153 C154 C146 179.5(9)
N141 C146 C154 C155 106.6(11)
N141 C146 C154 C153 -73.4(12)
C153 C154 C155 C156 1.4(14)
C146 C154 C155 C156 -178.6(9)
C152 C151 C156 C155 -0.3(14)
C126 C151 C156 C155 179.8(9)
C154 C155 C156 C151 -1.0(14)
C321 Ir1 N211 C216 -103.2(8)
C221 Ir1 N211 C216 172.2(8)
N311 Ir1 N211 C216 -153(3)
N122 Ir1 N211 C216 68.8(8)
N111 Ir1 N211 C216 -7.4(8)
C321 Ir1 N211 C212 79.2(6)
C221 Ir1 N211 C212 -5.3(6)
N311 Ir1 N211 C212 29(4)
N122 Ir1 N211 C212 -108.7(6)
N111 Ir1 N211 C212 175.0(6)
C216 N211 C212 C213 4.1(13)
Ir1 N211 C212 C213 -178.2(7)
C216 N211 C212 C222 -174.9(8)
Ir1 N211 C212 C222 2.8(10)
N211 C212 C213 C214 -3.1(15)
C222 C212 C213 C214 175.8(10)
C212 C213 C214 C215 0.1(17)
C213 C214 C215 C216 1.8(17)
C212 N211 C216 C215 -2.1(14)
Ir1 N211 C216 C215 -179.6(8)
C214 C215 C216 N211 -0.8(16)
C321 Ir1 C221 C226 88.4(10)
N211 Ir1 C221 C226 -173.7(10)
N311 Ir1 C221 C226 9.0(10)
N122 Ir1 C221 C226 -86.3(10)
N111 Ir1 C221 C226 -170(3)
C321 Ir1 C221 C222 -90.9(8)
N211 Ir1 C221 C222 7.0(7)
N311 Ir1 C221 C222 -170.3(7)
N122 Ir1 C221 C222 94.4(7)
N111 Ir1 C221 C222 11(4)
C226 C221 C222 C223 -2.9(14)
Ir1 C221 C222 C223 176.5(8)
C226 C221 C222 C212 173.1(9)
Ir1 C221 C222 C212 -7.5(11)
C213 C212 C222 C223 -0.1(16)
N211 C212 C222 C223 178.8(9)
C213 C212 C222 C221 -175.9(9)
N211 C212 C222 C221 3.0(12)
C221 C222 C223 C224 0.9(16)
C212 C222 C223 C224 -174.6(10)
C222 C223 C224 C225 1.7(17)
C222 C223 C224 F227 179.1(9)
C223 C224 C225 C226 -2.1(17)
F227 C224 C225 C226 -179.4(10)
C222 C221 C226 F228 -178.4(9)
Ir1 C221 C226 F228 2.3(15)
C222 C221 C226 C225 2.5(15)
Ir1 C221 C226 C225 -176.8(8)
C224 C225 C226 F228 -179.3(9)
C224 C225 C226 C221 -0.1(16)
C321 Ir1 N311 C316 178.6(8)
C221 Ir1 N311 C316 -96.7(8)
N211 Ir1 N311 C316 -131(3)
N122 Ir1 N311 C316 7.0(8)
N111 Ir1 N311 C316 83.2(8)
C321 Ir1 N311 C312 -4.3(6)
C221 Ir1 N311 C312 80.3(7)
N211 Ir1 N311 C312 46(4)
N122 Ir1 N311 C312 -176.0(6)
N111 Ir1 N311 C312 -99.7(7)
C316 N311 C312 C313 2.1(13)
Ir1 N311 C312 C313 -175.1(7)
C316 N311 C312 C322 -179.8(8)
Ir1 N311 C312 C322 3.0(10)
N311 C312 C313 C314 -2.0(14)
C322 C312 C313 C314 -179.8(9)
C312 C313 C314 C315 0.4(15)
C313 C314 C315 C316 0.8(15)
C312 N311 C316 C315 -0.8(14)
Ir1 N311 C316 C315 176.1(7)
C314 C315 C316 N311 -0.7(15)
C221 Ir1 C321 C326 87.3(10)
N211 Ir1 C321 C326 8.2(10)
N311 Ir1 C321 C326 -175.5(10)
N122 Ir1 C321 C326 -122.1(19)
N111 Ir1 C321 C326 -86.8(9)
C221 Ir1 C321 C322 -92.3(8)
N211 Ir1 C321 C322 -171.5(7)
N311 Ir1 C321 C322 4.9(7)
N122 Ir1 C321 C322 58(2)
N111 Ir1 C321 C322 93.5(7)
C326 C321 C322 C323 -1.4(14)
Ir1 C321 C322 C323 178.3(8)
C326 C321 C322 C312 175.6(8)
Ir1 C321 C322 C312 -4.7(11)
N311 C312 C322 C323 178.0(9)
C313 C312 C322 C323 -4.0(15)
N311 C312 C322 C321 1.1(12)
C313 C312 C322 C321 179.1(9)
C321 C322 C323 C324 -0.3(16)
C312 C322 C323 C324 -177.0(9)
C322 C323 C324 F327 -176.7(9)
C322 C323 C324 C325 1.2(16)
F327 C324 C325 C326 177.6(9)
C323 C324 C325 C326 -0.2(16)
C324 C325 C326 F328 178.1(9)
C324 C325 C326 C321 -1.8(16)
C322 C321 C326 F328 -177.4(8)
Ir1 C321 C326 F328 3.0(14)
C322 C321 C326 C325 2.5(15)
Ir1 C321 C326 C325 -177.1(8)
